data_7039583
loop_
_publ_author_name
'Guchhait, Tapas'
'Mani, Ganesan'
'Schulzke, Carola'

_publ_section_title
;
 Synthesis and structural characterization of anion complexes with
 azacalix[2]dipyrrolylmethane: effect of anion charge on the conformation
 of the macrocycle.
;
_journal_issue 29
_journal_name_full 'Dalton transactions (Cambridge, England : 2003)'
_journal_page_first 11781
_journal_page_last 11790
_journal_paper_doi 10.1039/c6dt01396a
_journal_volume 45
_journal_year 2016
_chemical_formula_sum 'C33 H52 Cl2 N6 O'
_chemical_formula_weight 619.70
_chemical_name_systematic
;
 ?
;
_space_group_crystal_system triclinic
_space_group_IT_number 2
_space_group_name_Hall '-P 1'
_space_group_name_H-M_alt 'P -1'
_symmetry_space_group_name_Hall '-P 1'
_symmetry_space_group_name_H-M 'P -1'
_atom_sites_solution_hydrogens mixed
_audit_creation_method SHELXL-2013
_audit_update_record
;
2016-06-13 deposited with the CCDC.
2016-06-16 downloaded from the CCDC.
;
_cell_angle_alpha 101.215(4)
_cell_angle_beta 109.626(4)
_cell_angle_gamma 96.150(4)
_cell_formula_units_Z 2
_cell_length_a 11.4134(14)
_cell_length_b 11.7294(14)
_cell_length_c 14.5809(17)
_cell_measurement_reflns_used 19156
_cell_measurement_temperature 298(2)
_cell_measurement_theta_max 24.171
_cell_measurement_theta_min 1.530
_cell_volume 1771.8(4)
_computing_data_collection APEX2
_computing_molecular_graphics Diamond3.2
_computing_publication_material 'CIFTAB (Sheldrick 2013)'
_computing_structure_refinement 'SHELXL-2013 (Sheldrick, 2013)'
_computing_structure_solution sir92
_diffrn_ambient_temperature 298(2)
_diffrn_measured_fraction_theta_full 0.895
_diffrn_measured_fraction_theta_max 0.986
_diffrn_measurement_device_type 'Brucker CCD APEX 2'
_diffrn_measurement_method hemisphere
_diffrn_radiation_type MoK\a
_diffrn_radiation_wavelength 0.71073
_diffrn_reflns_av_R_equivalents 0.0640
_diffrn_reflns_av_unetI/netI 0.0794
_diffrn_reflns_Laue_measured_fraction_full 0.895
_diffrn_reflns_Laue_measured_fraction_max 0.986
_diffrn_reflns_limit_h_max 13
_diffrn_reflns_limit_h_min -12
_diffrn_reflns_limit_k_max 13
_diffrn_reflns_limit_k_min -13
_diffrn_reflns_limit_l_max 15
_diffrn_reflns_limit_l_min -16
_diffrn_reflns_number 19156
_diffrn_reflns_point_group_measured_fraction_full 0.895
_diffrn_reflns_point_group_measured_fraction_max 0.986
_diffrn_reflns_theta_full 25.000
_diffrn_reflns_theta_max 24.171
_diffrn_reflns_theta_min 1.530
_diffrn_source 'fine-focus sealed tube'
_exptl_absorpt_coefficient_mu 0.217
_exptl_absorpt_correction_T_max 0.981
_exptl_absorpt_correction_T_min 0.906
_exptl_absorpt_correction_type multi-scan
_exptl_absorpt_process_details sadabs
_exptl_crystal_colour Colorless
_exptl_crystal_density_diffrn 1.162
_exptl_crystal_description Prism
_exptl_crystal_F_000 668
_exptl_crystal_size_max 0.500
_exptl_crystal_size_mid 0.380
_exptl_crystal_size_min 0.090
_refine_diff_density_max 0.561
_refine_diff_density_min -0.266
_refine_diff_density_rms 0.052
_refine_ls_extinction_method none
_refine_ls_goodness_of_fit_ref 0.887
_refine_ls_hydrogen_treatment mixed
_refine_ls_matrix_type full
_refine_ls_number_parameters 406
_refine_ls_number_reflns 5590
_refine_ls_number_restraints 21
_refine_ls_restrained_S_all 0.888
_refine_ls_R_factor_all 0.1341
_refine_ls_R_factor_gt 0.0700
_refine_ls_shift/su_max 0.000
_refine_ls_shift/su_mean 0.000
_refine_ls_structure_factor_coef Fsqd
_refine_ls_weighting_details 'w=1/[\s^2^(Fo^2^)+(0.1571P)^2^] where P=(Fo^2^+2Fc^2^)/3'
_refine_ls_weighting_scheme calc
_refine_ls_wR_factor_gt 0.2015
_refine_ls_wR_factor_ref 0.2357
_reflns_Friedel_coverage 0.000
_reflns_number_gt 2891
_reflns_number_total 5590
_reflns_threshold_expression 'I > 2\s(I)'
_cod_data_source_file c6dt01396a2.cif
_cod_data_source_block 2c
_cod_depositor_comments 'Adding full bibliography for 7039581--7039589.cif.'
_cod_database_code 7039583
_shelx_space_group_comment
;
The symmetry employed for this shelxl refinement is uniquely defined
by the following loop, which should always be used as a source of
symmetry information in preference to the above space-group names.
They are only intended as comments.
;
_shelx_estimated_absorpt_t_min 0.899
_shelx_estimated_absorpt_t_max 0.981
_shelxl_version_number 2013-3

loop_
_space_group_symop_operation_xyz
'x, y, z'
'-x, -y, -z'

loop_
_atom_site_label
_atom_site_type_symbol
_atom_site_fract_x
_atom_site_fract_y
_atom_site_fract_z
_atom_site_U_iso_or_equiv
_atom_site_adp_type
_atom_site_occupancy
_atom_site_site_symmetry_order
_atom_site_calc_flag
_atom_site_refinement_flags_posn
_atom_site_refinement_flags_adp
Cl1 Cl 0.33090(12) 0.52877(11) 0.48077(10) 0.0797(5) Uani 1 1 d . .
Cl2 Cl 0.81757(12) 0.02954(10) 0.53642(10) 0.0758(4) Uani 1 1 d . .
N1 N 0.9805(3) 0.2695(3) 0.5861(3) 0.0531(9) Uani 1 1 d . .
H1N H 0.910(4) 0.186(4) 0.565(3) 0.079(11) Uiso 1 1 d . U
N2 N 1.1303(4) -0.1630(3) 0.6587(3) 0.0584(10) Uani 1 1 d . .
H2N H 1.192(5) -0.108(4) 0.652(3) 0.078(8) Uiso 1 1 d . U
N3 N 1.1207(4) 0.0966(3) 0.7015(3) 0.0558(10) Uani 1 1 d . .
H3N H 1.053(5) 0.043(4) 0.655(4) 0.078(8) Uiso 1 1 d . U
N4 N 0.5666(4) 0.4013(4) 0.7151(3) 0.0574(10) Uani 1 1 d . .
H4N H 0.516(5) 0.444(4) 0.713(4) 0.078(8) Uiso 1 1 d . U
N5 N 0.3080(3) 0.3529(3) 0.2736(3) 0.0565(10) Uani 1 1 d . .
H5N H 0.291(4) 0.412(4) 0.318(4) 0.078(8) Uiso 1 1 d . U
N6 N 0.4513(3) 0.2508(3) 0.4750(3) 0.0571(11) Uani 1 1 d . .
H6N H 0.478(5) 0.315(4) 0.478(4) 0.079(11) Uiso 1 1 d . U
C1 C 1.2821(9) -0.1560(7) 0.9462(6) 0.161(4) Uani 1 1 d . U
H1A H 1.2512 -0.1313 0.9991 0.242 Uiso 1 1 calc R U
H1B H 1.3642 -0.1757 0.9739 0.242 Uiso 1 1 calc R U
H1C H 1.2248 -0.2241 0.8980 0.242 Uiso 1 1 calc R U
C2 C 1.2918(6) -0.0580(5) 0.8960(4) 0.100(2) Uani 1 1 d . U
H2A H 1.3425 -0.0766 0.8554 0.120 Uiso 1 1 calc R U
H2B H 1.3380 0.0133 0.9478 0.120 Uiso 1 1 calc R U
C3 C 0.9607(6) 0.0435(6) 0.8376(5) 0.0985(19) Uani 1 1 d . .
H3A H 0.9824 0.1172 0.8224 0.148 Uiso 1 1 calc R U
H3B H 0.9132 0.0546 0.8808 0.148 Uiso 1 1 calc R U
H3C H 0.9106 -0.0143 0.7764 0.148 Uiso 1 1 calc R U
C4 C 1.0795(7) 0.0014(5) 0.8893(4) 0.0935(18) Uani 1 1 d . .
H4A H 1.0559 -0.0684 0.9102 0.112 Uiso 1 1 calc R U
H4B H 1.1299 0.0621 0.9496 0.112 Uiso 1 1 calc R U
C5 C 1.1649(5) -0.0295(4) 0.8274(4) 0.0689(13) Uani 1 1 d . .
C6 C 1.0955(4) -0.1365(4) 0.7412(3) 0.0585(12) Uani 1 1 d . .
C7 C 1.0035(4) -0.2274(4) 0.7296(4) 0.0614(12) Uani 1 1 d . .
H7 H 0.9630 -0.2339 0.7746 0.074 Uiso 1 1 calc R U
C8 C 0.9793(4) -0.3101(4) 0.6385(4) 0.0598(12) Uani 1 1 d . .
H8 H 0.9205 -0.3805 0.6127 0.072 Uiso 1 1 calc R U
C9 C 0.9431(4) 0.2690(4) 0.4048(3) 0.0537(11) Uani 1 1 d . .
C10 C 0.4291(4) 0.2406(4) 0.5710(3) 0.0652(13) Uani 1 1 d . .
H10A H 0.3637 0.2844 0.5776 0.078 Uiso 1 1 calc R U
H10B H 0.3991 0.1582 0.5661 0.078 Uiso 1 1 calc R U
C11 C 0.5401(5) 0.1754(5) 0.4533(4) 0.0815(16) Uani 1 1 d . .
H11A H 0.5590 0.1922 0.3973 0.122 Uiso 1 1 calc R U
H11B H 0.5018 0.0936 0.4372 0.122 Uiso 1 1 calc R U
H11C H 0.6169 0.1918 0.5112 0.122 Uiso 1 1 calc R U
C12 C 0.3262(4) 0.2218(4) 0.3884(3) 0.0619(12) Uani 1 1 d . .
H12A H 0.2917 0.1384 0.3751 0.074 Uiso 1 1 calc R U
H12B H 0.2681 0.2662 0.4084 0.074 Uiso 1 1 calc R U
C13 C 0.3313(4) 0.2470(4) 0.2949(4) 0.0605(12) Uani 1 1 d . .
C14 C 0.3484(5) 0.1798(5) 0.2139(4) 0.0758(15) Uani 1 1 d . .
H14 H 0.3645 0.1031 0.2069 0.091 Uiso 1 1 calc R U
C15 C 0.3371(5) 0.2482(4) 0.1441(4) 0.0733(14) Uani 1 1 d . .
H15 H 0.3459 0.2248 0.0824 0.088 Uiso 1 1 calc R U
C16 C 0.6886(4) 0.6455(4) 0.8195(3) 0.0607(12) Uani 1 1 d . .
C17 C 0.7259(5) 0.5459(4) 0.8676(3) 0.0687(14) Uani 1 1 d . .
C18 C 0.8773(7) 0.5679(5) 0.9105(5) 0.137(3) Uani 1 1 d . U
H18A H 0.9022 0.5064 0.9448 0.164 Uiso 1 1 calc R U
H18B H 0.9034 0.5552 0.8531 0.164 Uiso 1 1 calc R U
C19 C 0.9494(8) 0.6767(7) 0.9761(7) 0.162(4) Uani 1 1 d . U
H19A H 0.9308 0.7395 0.9432 0.243 Uiso 1 1 calc R U
H19B H 1.0379 0.6739 0.9945 0.243 Uiso 1 1 calc R U
H19C H 0.9287 0.6907 1.0354 0.243 Uiso 1 1 calc R U
C20 C 0.6619(10) 0.5428(6) 0.9467(5) 0.152(4) Uani 1 1 d . U
H20A H 0.6901 0.6190 0.9951 0.182 Uiso 1 1 calc R U
H20B H 0.5712 0.5335 0.9124 0.182 Uiso 1 1 calc R U
C21 C 0.6855(14) 0.4495(9) 1.0030(7) 0.232(6) Uani 1 1 d . U
H21A H 0.7156 0.3883 0.9679 0.348 Uiso 1 1 calc R U
H21B H 0.6083 0.4164 1.0085 0.348 Uiso 1 1 calc R U
H21C H 0.7480 0.4834 1.0690 0.348 Uiso 1 1 calc R U
C22 C 0.6798(4) 0.4275(4) 0.7932(3) 0.0566(11) Uani 1 1 d . .
C23 C 0.7293(5) 0.3263(5) 0.7879(4) 0.0754(14) Uani 1 1 d . .
H23 H 0.8067 0.3171 0.8315 0.090 Uiso 1 1 calc R U
C24 C 0.6449(6) 0.2398(4) 0.7067(4) 0.0821(16) Uani 1 1 d . .
H24 H 0.6555 0.1625 0.6869 0.099 Uiso 1 1 calc R U
C25 C 0.5451(4) 0.2863(4) 0.6613(3) 0.0592(12) Uani 1 1 d . .
C26 C 0.9284(4) 0.3253(4) 0.4988(4) 0.0612(12) Uani 1 1 d . .
H26A H 0.8389 0.3239 0.4853 0.073 Uiso 1 1 calc R U
H26B H 0.9700 0.4076 0.5192 0.073 Uiso 1 1 calc R U
C27 C 0.9744(5) 0.3436(4) 0.6779(4) 0.0787(15) Uani 1 1 d . .
H27A H 0.8897 0.3574 0.6653 0.118 Uiso 1 1 calc R U
H27B H 1.0314 0.4179 0.6971 0.118 Uiso 1 1 calc R U
H27C H 0.9983 0.3038 0.7312 0.118 Uiso 1 1 calc R U
C28 C 1.1106(4) 0.2449(4) 0.5990(3) 0.0568(12) Uani 1 1 d . .
H28A H 1.1058 0.1863 0.5402 0.068 Uiso 1 1 calc R U
H28B H 1.1646 0.3168 0.6030 0.068 Uiso 1 1 calc R U
C29 C 1.1689(4) 0.2017(4) 0.6895(3) 0.0516(11) Uani 1 1 d . .
C30 C 1.2775(5) 0.2499(4) 0.7702(4) 0.0671(13) Uani 1 1 d . .
H30 H 1.3300 0.3216 0.7817 0.081 Uiso 1 1 calc R U
C31 C 1.2956(5) 0.1712(4) 0.8330(4) 0.0704(14) Uani 1 1 d . .
H31 H 1.3629 0.1815 0.8934 0.084 Uiso 1 1 calc R U
C32 C 1.1970(4) 0.0767(4) 0.7900(4) 0.0606(12) Uani 1 1 d . .
O1 O 0.3336(5) 0.5067(4) 0.6808(4) 0.1323(17) Uani 1 1 d . .
H1 H 0.2819 0.4941 0.6234 0.198 Uiso 1 1 calc R U
C33 C 0.3168(7) 0.6067(7) 0.7401(5) 0.114(2) Uani 1 1 d . .
H33A H 0.3294 0.5951 0.8058 0.171 Uiso 1 1 calc R U
H33B H 0.2325 0.6205 0.7100 0.171 Uiso 1 1 calc R U
H33C H 0.3770 0.6738 0.7453 0.171 Uiso 1 1 calc R U

loop_
_atom_site_aniso_label
_atom_site_aniso_U_11
_atom_site_aniso_U_22
_atom_site_aniso_U_33
_atom_site_aniso_U_23
_atom_site_aniso_U_13
_atom_site_aniso_U_12
Cl1 0.0812(9) 0.0746(8) 0.0853(10) 0.0013(7) 0.0466(8) 0.0030(7)
Cl2 0.0672(8) 0.0578(7) 0.0922(10) 0.0099(6) 0.0242(7) 0.0010(6)
N1 0.062(2) 0.0429(19) 0.067(3) 0.0157(18) 0.038(2) 0.0138(17)
N2 0.056(2) 0.050(2) 0.066(3) 0.017(2) 0.020(2) 0.0013(18)
N3 0.056(2) 0.049(2) 0.055(3) 0.0123(18) 0.011(2) 0.0066(18)
N4 0.058(3) 0.062(3) 0.056(2) 0.017(2) 0.022(2) 0.0154(19)
N5 0.064(2) 0.050(2) 0.052(3) 0.0131(18) 0.0154(19) 0.0151(18)
N6 0.049(2) 0.050(2) 0.065(3) 0.012(2) 0.0135(19) 0.0059(18)
C1 0.189(9) 0.132(7) 0.136(7) 0.066(6) 0.005(6) 0.040(6)
C2 0.112(5) 0.076(4) 0.070(4) 0.028(3) -0.021(3) -0.004(3)
C3 0.106(5) 0.105(5) 0.095(5) 0.019(4) 0.054(4) 0.018(4)
C4 0.128(5) 0.079(4) 0.068(4) 0.011(3) 0.038(4) 0.003(4)
C5 0.073(3) 0.061(3) 0.057(3) 0.017(2) 0.005(3) 0.003(2)
C6 0.067(3) 0.047(3) 0.056(3) 0.016(2) 0.014(2) 0.013(2)
C7 0.068(3) 0.059(3) 0.062(3) 0.022(2) 0.028(2) 0.005(2)
C8 0.058(3) 0.051(3) 0.068(3) 0.019(2) 0.019(2) 0.008(2)
C9 0.053(3) 0.045(2) 0.066(3) 0.019(2) 0.022(2) 0.014(2)
C10 0.068(3) 0.068(3) 0.057(3) 0.017(2) 0.025(3) -0.007(2)
C11 0.074(3) 0.093(4) 0.074(4) 0.018(3) 0.019(3) 0.035(3)
C12 0.055(3) 0.056(3) 0.067(3) 0.017(2) 0.012(2) 0.005(2)
C13 0.062(3) 0.055(3) 0.057(3) 0.015(2) 0.012(2) 0.011(2)
C14 0.095(4) 0.060(3) 0.068(4) 0.012(3) 0.024(3) 0.022(3)
C15 0.087(4) 0.072(3) 0.054(3) 0.004(3) 0.024(3) 0.015(3)
C16 0.075(3) 0.060(3) 0.039(3) 0.011(2) 0.013(2) 0.011(2)
C17 0.097(4) 0.065(3) 0.045(3) 0.017(2) 0.024(3) 0.022(3)
C18 0.133(6) 0.076(4) 0.116(5) 0.019(4) -0.061(5) 0.023(4)
C19 0.143(7) 0.112(5) 0.157(7) 0.027(5) -0.031(6) 0.011(5)
C20 0.313(12) 0.106(5) 0.083(5) 0.044(4) 0.103(6) 0.091(6)
C21 0.48(2) 0.189(9) 0.148(8) 0.108(7) 0.195(11) 0.161(11)
C22 0.059(3) 0.064(3) 0.047(3) 0.022(2) 0.015(2) 0.012(2)
C23 0.082(4) 0.073(3) 0.065(3) 0.022(3) 0.012(3) 0.026(3)
C24 0.109(4) 0.053(3) 0.069(4) 0.016(3) 0.010(3) 0.021(3)
C25 0.066(3) 0.053(3) 0.058(3) 0.022(2) 0.018(2) 0.005(2)
C26 0.071(3) 0.048(3) 0.079(3) 0.027(2) 0.034(3) 0.025(2)
C27 0.096(4) 0.073(3) 0.082(4) 0.012(3) 0.052(3) 0.032(3)
C28 0.058(3) 0.053(3) 0.066(3) 0.012(2) 0.031(2) 0.010(2)
C29 0.056(3) 0.050(3) 0.053(3) 0.015(2) 0.024(2) 0.011(2)
C30 0.066(3) 0.059(3) 0.066(3) 0.013(3) 0.017(3) -0.003(2)
C31 0.068(3) 0.068(3) 0.057(3) 0.011(3) 0.007(2) 0.002(3)
C32 0.064(3) 0.055(3) 0.054(3) 0.012(2) 0.013(2) 0.006(2)
O1 0.188(5) 0.109(4) 0.120(4) 0.051(3) 0.066(4) 0.037(3)
C33 0.133(6) 0.128(6) 0.099(5) 0.034(4) 0.053(4) 0.056(5)

loop_
_atom_type_symbol
_atom_type_description
_atom_type_scat_dispersion_real
_atom_type_scat_dispersion_imag
_atom_type_scat_source
C C 0.0033 0.0016 'International Tables Vol C Tables 4.2.6.8 and 6.1.1.4'
H H 0.0000 0.0000 'International Tables Vol C Tables 4.2.6.8 and 6.1.1.4'
Cl Cl 0.1484 0.1585 'International Tables Vol C Tables 4.2.6.8 and 6.1.1.4'
N N 0.0061 0.0033 'International Tables Vol C Tables 4.2.6.8 and 6.1.1.4'
O O 0.0106 0.0060 'International Tables Vol C Tables 4.2.6.8 and 6.1.1.4'

loop_
_geom_angle_atom_site_label_1
_geom_angle_atom_site_label_2
_geom_angle_atom_site_label_3
_geom_angle
_geom_angle_site_symmetry_1
_geom_angle_site_symmetry_3
C27 N1 C28 113.0(4) . .
C27 N1 C26 109.6(3) . .
C28 N1 C26 112.2(3) . .
C6 N2 C9 109.3(4) . 2_756
C29 N3 C32 109.9(4) . .
C22 N4 C25 110.4(4) . .
C13 N5 C16 109.9(4) . 2_666
C11 N6 C12 111.1(4) . .
C11 N6 C10 112.7(4) . .
C12 N6 C10 109.4(4) . .
C1 C2 C5 117.6(6) . .
C3 C4 C5 116.8(5) . .
C32 C5 C6 111.3(4) . .
C32 C5 C4 108.6(4) . .
C6 C5 C4 109.3(4) . .
C32 C5 C2 108.4(4) . .
C6 C5 C2 109.1(4) . .
C4 C5 C2 110.1(5) . .
C7 C6 N2 106.6(4) . .
C7 C6 C5 131.5(5) . .
N2 C6 C5 121.6(4) . .
C6 C7 C8 108.8(4) . .
C9 C8 C7 107.6(4) 2_756 .
C8 C9 N2 107.6(4) 2_756 2_756
C8 C9 C26 128.6(4) 2_756 .
N2 C9 C26 123.7(4) 2_756 .
C25 C10 N6 112.1(4) . .
C13 C12 N6 115.1(4) . .
N5 C13 C14 107.4(4) . .
N5 C13 C12 120.0(4) . .
C14 C13 C12 132.4(5) . .
C13 C14 C15 107.0(4) . .
C16 C15 C14 109.3(4) 2_666 .
C15 C16 N5 106.4(4) 2_666 2_666
C15 C16 C17 131.7(4) 2_666 .
N5 C16 C17 121.4(4) 2_666 .
C22 C17 C16 112.3(4) . .
C22 C17 C20 107.0(5) . .
C16 C17 C20 108.0(4) . .
C22 C17 C18 107.2(4) . .
C16 C17 C18 106.6(4) . .
C20 C17 C18 115.9(6) . .
C19 C18 C17 120.9(7) . .
C21 C20 C17 117.0(7) . .
N4 C22 C23 105.8(4) . .
N4 C22 C17 122.2(4) . .
C23 C22 C17 131.9(4) . .
C22 C23 C24 108.5(5) . .
C25 C24 C23 108.5(5) . .
C24 C25 N4 106.8(4) . .
C24 C25 C10 133.9(5) . .
N4 C25 C10 119.3(4) . .
C9 C26 N1 115.6(3) . .
C29 C28 N1 113.3(3) . .
C30 C29 N3 107.9(4) . .
C30 C29 C28 129.4(4) . .
N3 C29 C28 122.6(4) . .
C29 C30 C31 107.3(4) . .
C32 C31 C30 108.3(4) . .
C31 C32 N3 106.6(4) . .
C31 C32 C5 130.7(4) . .
N3 C32 C5 122.6(4) . .

loop_
_geom_bond_atom_site_label_1
_geom_bond_atom_site_label_2
_geom_bond_distance
_geom_bond_site_symmetry_2
N1 C27 1.475(5) .
N1 C28 1.499(5) .
N1 C26 1.517(5) .
N2 C6 1.379(6) .
N2 C9 1.382(5) 2_756
N3 C29 1.363(5) .
N3 C32 1.372(6) .
N4 C22 1.360(6) .
N4 C25 1.372(6) .
N5 C13 1.370(6) .
N5 C16 1.376(6) 2_666
N6 C11 1.486(6) .
N6 C12 1.506(6) .
N6 C10 1.528(6) .
C1 C2 1.491(9) .
C2 C5 1.572(7) .
C3 C4 1.501(8) .
C4 C5 1.560(8) .
C5 C32 1.512(7) .
C5 C6 1.513(6) .
C6 C7 1.356(6) .
C7 C8 1.407(6) .
C8 C9 1.348(6) 2_756
C9 C8 1.348(6) 2_756
C9 N2 1.382(5) 2_756
C9 C26 1.474(6) .
C10 C25 1.475(6) .
C12 C13 1.469(6) .
C13 C14 1.370(6) .
C14 C15 1.397(7) .
C15 C16 1.359(6) 2_666
C16 C15 1.359(6) 2_666
C16 N5 1.376(6) 2_666
C16 C17 1.504(6) .
C17 C22 1.502(6) .
C17 C20 1.562(8) .
C17 C18 1.600(8) .
C18 C19 1.411(9) .
C20 C21 1.486(10) .
C22 C23 1.369(6) .
C23 C24 1.384(7) .
C24 C25 1.341(7) .
C28 C29 1.478(6) .
C29 C30 1.360(6) .
C30 C31 1.405(7) .
C31 C32 1.369(6) .
O1 C33 1.387(7) .
